data_4515318
loop_
_publ_author_name
'Zhang, Yong-Zheng'
'He, Tao'
'Kong, Xiang-Jing'
'Lv, Xiu-Liang'
'Wu, Xue-Qian'
'Li, Jian-Rong'

_publ_section_title
;
 Tuning Water Sorption in Highly Stable Zr(IV)-Metal-Organic Frameworks
 through Local Functionalization of Metal Clusters.
;
_journal_issue 33
_journal_name_full 'ACS applied materials &amp; interfaces'
_journal_page_first 27868
_journal_page_last 27874
_journal_paper_doi 10.1021/acsami.8b09333
_journal_volume 10
_journal_year 2018
_chemical_formula_moiety '0.13(C744 H432 O280 Zr48)'
_chemical_formula_sum 'C93 H54 O35 Zr6'
_chemical_formula_weight 2278.68
_space_group_crystal_system cubic
_space_group_IT_number 212
_space_group_name_Hall 'P 4acd 2ab 3'
_space_group_name_H-M_alt 'P 43 3 2'
_atom_sites_solution_hydrogens mixed
_atom_sites_solution_primary direct
_audit_creation_date 2017-12-07
_audit_creation_method
;
Olex2 1.2-alpha
(compiled 2017.08.10 svn.r3458 for OlexSys, GUI svn.r5381)
;
_cell_angle_alpha 90
_cell_angle_beta 90
_cell_angle_gamma 90
_cell_formula_units_Z 8
_cell_length_a 32.67104(13)
_cell_length_b 32.67104(13)
_cell_length_c 32.67104(13)
_cell_measurement_reflns_used 18213
_cell_measurement_temperature 100.00(10)
_cell_measurement_theta_max 71.5540
_cell_measurement_theta_min 4.0420
_cell_volume 34873.0(2)
_computing_cell_refinement
;
CrysAlisPro, Agilent Technologies,
Version 1.171.37.35 (release 13-08-2014 CrysAlis171 .NET)
(compiled Aug 13 2014,18:06:01)
;
_computing_data_collection
;
CrysAlisPro, Agilent Technologies,
Version 1.171.37.35 (release 13-08-2014 CrysAlis171 .NET)
(compiled Aug 13 2014,18:06:01)
;
_computing_data_reduction
;
CrysAlisPro, Agilent Technologies,
Version 1.171.37.35 (release 13-08-2014 CrysAlis171 .NET)
(compiled Aug 13 2014,18:06:01)
;
_computing_molecular_graphics 'Olex2 (Dolomanov et al., 2009)'
_computing_publication_material 'Olex2 (Dolomanov et al., 2009)'
_computing_structure_refinement 'ShelXL (Sheldrick, 2015)'
_computing_structure_solution 'ShelXS (Sheldrick, 2008)'
_diffrn_ambient_environment N~2~
_diffrn_ambient_temperature 100.00(10)
_diffrn_detector 'CCD plate'
_diffrn_detector_area_resol_mean 10.3376
_diffrn_detector_type AtlasS2
_diffrn_measured_fraction_theta_full 0.987
_diffrn_measured_fraction_theta_max 0.999
_diffrn_measurement_details
;
#__ type_ start__ end____ width___ exp.time_
  1 omega -101.00  -34.00   1.0000    2.5000
omega____ theta____ kappa____ phi______ frames
    -        0.0000  178.0000    0.0000 67

#__ type_ start__ end____ width___ exp.time_
  2 omega  -38.00   90.00   1.0000   12.5000
omega____ theta____ kappa____ phi______ frames
    -       55.2484  -30.0000  -60.0000 128

#__ type_ start__ end____ width___ exp.time_
  3 omega   16.00   93.00   1.0000   25.0000
omega____ theta____ kappa____ phi______ frames
    -      110.4967  -25.0000 -150.0000 77

#__ type_ start__ end____ width___ exp.time_
  4 omega   18.00   92.00   1.0000   25.0000
omega____ theta____ kappa____ phi______ frames
    -      110.4967  -37.0000  -90.0000 74

#__ type_ start__ end____ width___ exp.time_
  5 omega  -94.00  -41.00   1.0000    2.5000
omega____ theta____ kappa____ phi______ frames
    -        0.0000  -57.0000  -90.0000 53
;
_diffrn_measurement_device 'four-circle diffractometer'
_diffrn_measurement_device_type 'SuperNova, Dual, Cu at zero, AtlasS2'
_diffrn_measurement_method '\w scans'
_diffrn_orient_matrix_UB_11 0.0061636000
_diffrn_orient_matrix_UB_12 0.0374422000
_diffrn_orient_matrix_UB_13 0.0280223000
_diffrn_orient_matrix_UB_21 -0.0040469000
_diffrn_orient_matrix_UB_22 0.0285726000
_diffrn_orient_matrix_UB_23 -0.0372953000
_diffrn_orient_matrix_UB_31 -0.0465612000
_diffrn_orient_matrix_UB_32 0.0024734000
_diffrn_orient_matrix_UB_33 0.0068930000
_diffrn_radiation_monochromator mirror
_diffrn_radiation_probe x-ray
_diffrn_radiation_type CuK\a
_diffrn_radiation_wavelength 1.54184
_diffrn_reflns_av_R_equivalents 0.0408
_diffrn_reflns_av_unetI/netI 0.0326
_diffrn_reflns_Laue_measured_fraction_full 0.987
_diffrn_reflns_Laue_measured_fraction_max 0.999
_diffrn_reflns_limit_h_max 13
_diffrn_reflns_limit_h_min -22
_diffrn_reflns_limit_k_max 30
_diffrn_reflns_limit_k_min -37
_diffrn_reflns_limit_l_max 39
_diffrn_reflns_limit_l_min -14
_diffrn_reflns_number 46126
_diffrn_reflns_point_group_measured_fraction_full 0.987
_diffrn_reflns_point_group_measured_fraction_max 1.000
_diffrn_reflns_theta_full 67.684
_diffrn_reflns_theta_max 67.053
_diffrn_reflns_theta_min 3.313
_diffrn_source 'sealed X-ray tube'
_diffrn_source_type 'SuperNova (Cu) X-ray Source'
_exptl_absorpt_coefficient_mu 3.231
_exptl_absorpt_correction_T_max 1.00000
_exptl_absorpt_correction_T_min 0.68851
_exptl_absorpt_correction_type multi-scan
_exptl_absorpt_process_details
;
CrysAlisPro, Agilent Technologies,
Version 1.171.37.35 (release 13-08-2014 CrysAlis171 .NET)
(compiled Aug 13 2014,18:06:01)
Empirical absorption correction using spherical harmonics,
 implemented in SCALE3 ABSPACK scaling algorithm.
Empirical absorption correction using spherical harmonics,
 implemented in SCALE3 ABSPACK scaling algorithm.
;
_exptl_crystal_colour 'translucent light colourless'
_exptl_crystal_density_diffrn 0.868
_exptl_crystal_description block
_exptl_crystal_F_000 9056
_exptl_crystal_size_max 0.18
_exptl_crystal_size_mid 0.18
_exptl_crystal_size_min 0.18
_refine_diff_density_max 0.454
_refine_diff_density_min -0.705
_refine_diff_density_rms 0.061
_refine_ls_abs_structure_details
;
 Refined as a perfect inversion twin.
;
_refine_ls_extinction_method none
_refine_ls_goodness_of_fit_ref 1.091
_refine_ls_hydrogen_treatment constr
_refine_ls_matrix_type full
_refine_ls_number_parameters 404
_refine_ls_number_reflns 10393
_refine_ls_number_restraints 0
_refine_ls_restrained_S_all 1.091
_refine_ls_R_factor_all 0.0376
_refine_ls_R_factor_gt 0.0342
_refine_ls_shift/su_max 0.002
_refine_ls_shift/su_mean 0.000
_refine_ls_structure_factor_coef Fsqd
_refine_ls_weighting_details 'w=1/[\s^2^(Fo^2^)+(0.0680P)^2^+3.2400P] where P=(Fo^2^+2Fc^2^)/3'
_refine_ls_weighting_scheme calc
_refine_ls_wR_factor_gt 0.1006
_refine_ls_wR_factor_ref 0.1030
_reflns_Friedel_coverage 0.761
_reflns_Friedel_fraction_full 0.986
_reflns_Friedel_fraction_max 1.000
_reflns_number_gt 9597
_reflns_number_total 10393
_reflns_threshold_expression 'I > 2\s(I)'
_cod_data_source_file am8b09333_si_004.cif
_cod_data_source_block BUT-46F
_cod_original_cell_volume 34873.0(4)
_cod_database_code 4515318
_shelxl_version_number 2014-1
_chemical_oxdiff_formula 'Zr C O H'
_shelx_space_group_comment
;
The symmetry employed for this shelxl refinement is uniquely defined
by the following loop, which should always be used as a source of
symmetry information in preference to the above space-group names.
They are only intended as comments.
;
_reflns_odcompleteness_completeness 99.92
_reflns_odcompleteness_iscentric 1
_reflns_odcompleteness_theta 66.97
_olex2_refinement_description
;
1. Fixed Uiso
 At 1.2 times of:
  All C(H) groups
 At 1.5 times of:
  All O(H,H) groups
2.a Rotating group:
 O7(H7a,H7b)
2.b Aromatic/amide H refined with riding coordinates:
 C30(H30), C27(H27), C9(H9), C23(H23), C26(H26), C5(H5), C20(H20), C31(H31),
 C11(H11), C21(H21), C8(H8), C14(H14), C18(H18), C17(H17), C6(H6), C1(H1)
;
_olex2_submission_special_instructions 'No special instructions were received'

loop_
_space_group_symop_operation_xyz
'x, y, z'
'-x+1/2, -y, z+1/2'
'x+1/2, -y+1/2, -z'
'-x, y+1/2, -z+1/2'
'z, x, y'
'y, z, x'
'-z+1/2, -x, y+1/2'
'-y, z+1/2, -x+1/2'
'z+1/2, -x+1/2, -y'
'-y+1/2, -z, x+1/2'
'-z, x+1/2, -y+1/2'
'y+1/2, -z+1/2, -x'
'-y+1/4, -x+1/4, -z+1/4'
'y+1/4, x+3/4, -z+3/4'
'y+3/4, -x+3/4, z+1/4'
'-y+3/4, x+1/4, z+3/4'
'-x+1/4, -z+1/4, -y+1/4'
'-z+1/4, -y+1/4, -x+1/4'
'x+1/4, z+3/4, -y+3/4'
'-z+3/4, y+1/4, x+3/4'
'x+3/4, -z+3/4, y+1/4'
'z+1/4, y+3/4, -x+3/4'
'-x+3/4, z+1/4, y+3/4'
'z+3/4, -y+3/4, x+1/4'

loop_
_atom_site_label
_atom_site_type_symbol
_atom_site_fract_x
_atom_site_fract_y
_atom_site_fract_z
_atom_site_U_iso_or_equiv
_atom_site_adp_type
_atom_site_occupancy
_atom_site_site_symmetry_order
_atom_site_calc_flag
_atom_site_refinement_flags_posn
_atom_site_refinement_flags_adp
_atom_site_refinement_flags_occupancy
Zr1 Zr 0.21779(2) 0.69679(2) 0.22520(2) 0.02290(11) Uani 1 1 d . . .
Zr2 Zr 0.17643(2) 0.79523(2) 0.23735(2) 0.02586(11) Uani 1 1 d . . .
O4 O 0.17104(9) 0.73148(10) 0.26272(10) 0.0257(7) Uani 1 1 d . . .
O11 O 0.24013(11) 0.81687(11) 0.15145(11) 0.0338(8) Uani 1 1 d . . .
O13 O -0.01413(12) 0.59048(10) -0.06175(11) 0.0347(8) Uani 1 1 d . . .
O9 O 0.28287(10) 0.71713(10) 0.21713(10) 0.0263(12) Uani 1 3 d S T P
O10 O 0.17575(11) 0.82389(11) 0.17275(11) 0.0322(8) Uani 1 1 d . . .
O12 O 0.02126(12) 0.60803(10) -0.00683(12) 0.0361(9) Uani 1 1 d . . .
O7 O 0.16122(12) 0.68420(16) 0.19043(12) 0.0513(12) Uani 1 1 d . . .
H7A H 0.1626 0.6601 0.1806 0.077 Uiso 1 1 d GR . .
H7B H 0.1602 0.6997 0.1695 0.077 Uiso 1 1 d GR . .
C28 C 0.01210(16) 0.65675(16) -0.05700(17) 0.0321(11) Uani 1 1 d . . .
O8 O 0.21743(9) 0.75773(9) 0.20794(9) 0.0182(6) Uani 1 1 d . . .
C30 C 0.00915(19) 0.66417(19) -0.09787(19) 0.0436(14) Uani 1 1 d . . .
H30 H 0.0002 0.6433 -0.1151 0.052 Uiso 1 1 calc R . .
O6 O 0.12311(13) 0.77269(13) 0.20754(15) 0.0548(12) Uani 1 1 d . . .
C27 C 0.01850(18) 0.68992(17) -0.03058(17) 0.0381(12) Uani 1 1 d . . .
H27 H 0.0163 0.6863 -0.0024 0.046 Uiso 1 1 calc R . .
O3 O 0.12365(14) 0.79833(16) 0.2848(2) 0.0728(17) Uani 1 1 d . . .
C4 C 0.19296(17) 0.83385(16) 0.10223(16) 0.0334(11) Uani 1 1 d . . .
C29 C 0.00579(15) 0.61569(16) -0.04032(17) 0.0327(12) Uani 1 1 d . . .
C10 C 0.16626(19) 0.8607(2) -0.0241(2) 0.0531(18) Uani 1 1 d . . .
C25 C 0.02787(18) 0.73498(19) -0.0888(2) 0.0439(14) Uani 1 1 d . . .
C3 C 0.20272(19) 0.82449(16) 0.14611(17) 0.0389(13) Uani 1 1 d . . .
C24 C 0.04134(17) 0.77456(17) -0.10596(19) 0.0396(13) Uani 1 1 d . . .
C19 C 0.30226(18) 0.9456(2) -0.00928(19) 0.0464(15) Uani 1 1 d . . .
C9 C 0.2228(2) 0.83101(18) 0.07216(18) 0.0420(13) Uani 1 1 d . . .
H9 H 0.2492 0.8236 0.0796 0.050 Uiso 1 1 calc R . .
C13 C 0.1462(2) 0.8836(2) -0.10397(17) 0.0564(19) Uani 1 1 d . . .
C23 C 0.0725(2) 0.7945(2) -0.0883(2) 0.0521(17) Uani 1 1 d . . .
H23 H 0.0817 0.7850 -0.0631 0.062 Uiso 1 1 calc R . .
O2 O 0.20754(10) 0.79246(10) 0.29246(10) 0.0292(12) Uani 1 3 d S T P
C15 C 0.1903(2) 0.8901(2) -0.0460(2) 0.063(2) Uani 1 1 d . . .
C7 C 0.1760(2) 0.8534(2) 0.0194(2) 0.0517(17) Uani 1 1 d . . .
C26 C 0.02801(17) 0.72790(17) -0.04615(18) 0.0388(12) Uani 1 1 d . . .
H26 H 0.0346 0.7491 -0.0284 0.047 Uiso 1 1 calc R . .
C16 C 0.2295(2) 0.9086(2) -0.0317(2) 0.0568(19) Uani 1 1 d . . .
C5 C 0.1538(2) 0.84690(18) 0.09094(19) 0.0447(15) Uani 1 1 d . . .
H5 H 0.1335 0.8498 0.1106 0.054 Uiso 1 1 calc R . .
C20 C 0.3014(2) 0.9200(2) -0.0430(2) 0.0543(17) Uani 1 1 d . . .
H20 H 0.3252 0.9147 -0.0577 0.065 Uiso 1 1 calc R . .
C31 C 0.01910(18) 0.70204(17) -0.11457(16) 0.0366(12) Uani 1 1 d . . .
H31 H 0.0199 0.7054 -0.1428 0.044 Uiso 1 1 calc R . .
C12 C 0.1237(2) 0.8493(3) -0.0850(2) 0.065(2) Uani 1 1 d . . .
C11 C 0.1346(2) 0.8426(2) -0.0427(2) 0.0539(18) Uani 1 1 d . . .
H11 H 0.1187 0.8245 -0.0275 0.065 Uiso 1 1 calc R . .
C21 C 0.2651(2) 0.9027(2) -0.0545(2) 0.0549(17) Uani 1 1 d . . .
H21 H 0.2641 0.8867 -0.0780 0.066 Uiso 1 1 calc R . .
C22 C 0.0920(2) 0.82841(19) -0.1051(2) 0.0505(18) Uani 1 1 d . . .
C8 C 0.21420(18) 0.8389(2) 0.03120(17) 0.0422(14) Uani 1 1 d . . .
H8 H 0.2342 0.8343 0.0115 0.051 Uiso 1 1 calc R . .
C14 C 0.1784(2) 0.9002(2) -0.08491(19) 0.0550(19) Uani 1 1 d . . .
H14 H 0.1937 0.9197 -0.0989 0.066 Uiso 1 1 calc R . .
C18 C 0.26881(17) 0.9521(2) 0.0133(2) 0.0491(16) Uani 1 1 d . . .
H18 H 0.2700 0.9687 0.0363 0.059 Uiso 1 1 calc R . .
C17 C 0.2317(2) 0.9334(2) 0.0018(2) 0.0564(18) Uani 1 1 d . . .
H17 H 0.2083 0.9380 0.0173 0.068 Uiso 1 1 calc R . .
C6 C 0.14569(18) 0.8552(2) 0.05121(19) 0.0524(17) Uani 1 1 d . . .
H6 H 0.1191 0.8625 0.0441 0.063 Uiso 1 1 calc R . .
O1 O 0.16282(13) 0.85955(11) 0.24853(14) 0.0451(10) Uani 1 1 d . . .
O5 O 0.09209(13) 0.72036(16) 0.24380(19) 0.0717(17) Uani 1 1 d . . .
C2 C 0.09249(17) 0.75027(19) 0.2165(2) 0.0462(16) Uani 1 1 d . . .
C1 C 0.1804(2) 0.8825(2) 0.2763(3) 0.080(3) Uani 1 1 d . . .
H1 H 0.1669 0.9069 0.2818 0.096 Uiso 1 1 calc R . .

loop_
_atom_site_aniso_label
_atom_site_aniso_U_11
_atom_site_aniso_U_22
_atom_site_aniso_U_33
_atom_site_aniso_U_23
_atom_site_aniso_U_13
_atom_site_aniso_U_12
Zr1 0.0259(2) 0.01987(19) 0.0229(2) 0.00050(15) -0.00400(15) -0.00351(15)
Zr2 0.02079(19) 0.0240(2) 0.0328(2) 0.00351(17) -0.00444(16) 0.00128(15)
O4 0.0226(15) 0.0283(17) 0.0262(16) 0.0060(13) 0.0007(13) 0.0001(13)
O11 0.039(2) 0.0350(19) 0.0269(17) 0.0157(15) -0.0104(15) 0.0008(16)
O13 0.048(2) 0.0274(17) 0.0292(18) 0.0069(15) 0.0002(16) -0.0007(16)
O9 0.0263(12) 0.0263(12) 0.0263(12) 0.0074(14) -0.0074(14) -0.0074(14)
O10 0.0278(17) 0.042(2) 0.0269(18) 0.0108(16) -0.0070(15) -0.0033(16)
O12 0.040(2) 0.0218(16) 0.046(2) 0.0083(16) -0.0134(18) 0.0006(15)
O7 0.043(2) 0.079(3) 0.032(2) -0.004(2) -0.0050(18) -0.023(2)
C28 0.026(2) 0.031(3) 0.040(3) 0.003(2) 0.001(2) -0.001(2)
O8 0.0181(14) 0.0167(13) 0.0198(14) 0.0027(11) -0.0008(12) 0.0022(11)
C30 0.045(3) 0.046(3) 0.039(3) 0.012(3) 0.004(3) -0.002(3)
O6 0.043(2) 0.045(2) 0.077(3) 0.026(2) -0.024(2) -0.013(2)
C27 0.044(3) 0.037(3) 0.033(3) 0.005(2) 0.007(2) -0.011(2)
O3 0.043(3) 0.051(3) 0.124(5) -0.008(3) 0.033(3) 0.004(2)
C4 0.033(3) 0.035(3) 0.032(3) 0.003(2) -0.002(2) 0.001(2)
C29 0.024(2) 0.035(3) 0.039(3) 0.000(2) 0.013(2) 0.006(2)
C10 0.037(3) 0.082(5) 0.040(3) 0.024(3) -0.016(3) -0.012(3)
C25 0.036(3) 0.043(3) 0.053(4) 0.019(3) 0.005(3) 0.002(3)
C3 0.058(4) 0.024(2) 0.035(3) 0.009(2) -0.023(3) 0.002(2)
C24 0.036(3) 0.034(3) 0.048(3) 0.007(3) -0.012(3) -0.002(2)
C19 0.034(3) 0.064(4) 0.041(3) -0.005(3) -0.001(3) -0.022(3)
C9 0.050(3) 0.037(3) 0.039(3) 0.002(2) -0.011(3) 0.000(3)
C13 0.073(5) 0.072(5) 0.024(3) 0.013(3) -0.016(3) -0.039(4)
C23 0.050(4) 0.053(4) 0.053(4) 0.023(3) -0.028(3) -0.016(3)
O2 0.0292(12) 0.0292(12) 0.0292(12) -0.0005(14) 0.0005(14) 0.0005(14)
C15 0.063(4) 0.077(5) 0.050(4) 0.022(4) -0.036(4) -0.043(4)
C7 0.054(4) 0.058(4) 0.043(3) 0.008(3) -0.026(3) -0.021(3)
C26 0.040(3) 0.033(3) 0.043(3) -0.002(2) -0.004(3) -0.003(2)
C16 0.057(4) 0.063(4) 0.050(4) 0.019(3) -0.018(3) -0.036(4)
C5 0.051(4) 0.041(3) 0.042(3) 0.016(3) -0.021(3) -0.010(3)
C20 0.049(4) 0.055(4) 0.059(4) -0.010(3) -0.005(3) -0.012(3)
C31 0.047(3) 0.035(3) 0.028(3) 0.007(2) 0.000(2) -0.008(3)
C12 0.051(4) 0.099(6) 0.044(4) 0.037(4) -0.023(3) -0.020(4)
C11 0.042(3) 0.057(4) 0.062(4) 0.013(3) -0.035(3) -0.021(3)
C21 0.063(4) 0.063(4) 0.039(3) -0.014(3) 0.002(3) -0.018(4)
C22 0.057(4) 0.038(3) 0.056(4) 0.034(3) -0.030(3) -0.022(3)
C8 0.031(3) 0.066(4) 0.029(3) 0.006(3) -0.009(2) -0.005(3)
C14 0.052(4) 0.073(5) 0.039(3) 0.023(3) -0.007(3) -0.045(4)
C18 0.024(3) 0.063(4) 0.060(4) 0.009(3) -0.008(3) -0.011(3)
C17 0.033(3) 0.083(5) 0.053(4) 0.010(4) -0.019(3) -0.015(3)
C6 0.028(3) 0.084(5) 0.045(3) 0.021(3) -0.005(3) -0.028(3)
O1 0.048(2) 0.0199(17) 0.067(3) -0.0062(18) 0.007(2) 0.0034(17)
O5 0.034(2) 0.064(3) 0.117(5) 0.042(3) -0.027(3) -0.011(2)
C2 0.027(3) 0.048(3) 0.064(4) 0.031(3) -0.016(3) -0.006(2)
C1 0.050(4) 0.036(4) 0.154(9) 0.024(5) 0.010(5) 0.011(3)

loop_
_atom_type_symbol
_atom_type_description
_atom_type_scat_dispersion_real
_atom_type_scat_dispersion_imag
_atom_type_scat_source
C C 0.0181 0.0091 'International Tables Vol C Tables 4.2.6.8 and 6.1.1.4'
H H 0.0000 0.0000 'International Tables Vol C Tables 4.2.6.8 and 6.1.1.4'
O O 0.0492 0.0322 'International Tables Vol C Tables 4.2.6.8 and 6.1.1.4'
Zr Zr -0.1862 2.2449 'International Tables Vol C Tables 4.2.6.8 and 6.1.1.4'

loop_
_geom_angle_atom_site_label_1
_geom_angle_atom_site_label_2
_geom_angle_atom_site_label_3
_geom_angle
_geom_angle_site_symmetry_1
_geom_angle_site_symmetry_3
Zr1 Zr1 Zr1 60.0 8_655 7_564
Zr1 Zr1 Zr2 60.363(11) 8_655 8_655
Zr1 Zr1 Zr2 90.360(9) 7_564 8_655
Zr1 Zr1 Zr2 60.117(11) 7_564 .
Zr1 Zr1 Zr2 90.220(9) 8_655 .
Zr2 Zr1 Zr2 60.190(15) 8_655 .
O4 Zr1 Zr1 95.97(8) . 7_564
O4 Zr1 Zr1 96.76(8) . 8_655
O4 Zr1 Zr2 39.77(8) . 8_655
O4 Zr1 Zr2 38.75(8) . .
O11 Zr1 Zr1 108.62(10) 8_655 8_655
O11 Zr1 Zr1 163.83(10) 8_655 7_564
O11 Zr1 Zr2 73.59(10) 8_655 8_655
O11 Zr1 Zr2 111.31(10) 8_655 .
O11 Zr1 O4 73.05(13) 8_655 .
O11 Zr1 O13 123.29(14) 8_655 19
O11 Zr1 O9 138.95(10) 8_655 .
O11 Zr1 O12 73.80(15) 8_655 18_565
O11 Zr1 O7 72.91(16) 8_655 .
O13 Zr1 Zr1 109.51(10) 19 8_655
O13 Zr1 Zr1 72.77(9) 19 7_564
O13 Zr1 Zr2 163.12(9) 19 8_655
O13 Zr1 Zr2 108.88(9) 19 .
O13 Zr1 O4 139.32(13) 19 .
O13 Zr1 O9 71.03(14) 19 .
O9 Zr1 Zr1 39.10(8) . 7_564
O9 Zr1 Zr1 39.11(8) . 8_655
O9 Zr1 Zr2 96.13(12) . .
O9 Zr1 Zr2 96.36(12) . 8_655
O9 Zr1 O4 123.72(16) . .
O12 Zr1 Zr1 74.01(10) 18_565 8_655
O12 Zr1 Zr1 110.87(10) 18_565 7_564
O12 Zr1 Zr2 109.27(10) 18_565 8_655
O12 Zr1 Zr2 164.19(10) 18_565 .
O12 Zr1 O4 140.35(13) 18_565 .
O12 Zr1 O13 78.26(14) 18_565 19
O12 Zr1 O9 72.44(15) 18_565 .
O12 Zr1 O7 111.12(17) 18_565 .
O7 Zr1 Zr1 117.39(13) . 7_564
O7 Zr1 Zr1 174.83(14) . 8_655
O7 Zr1 Zr2 84.64(14) . .
O7 Zr1 Zr2 116.16(11) . 8_655
O7 Zr1 O4 78.87(14) . .
O7 Zr1 O13 72.85(15) . 19
O7 Zr1 O9 142.01(13) . .
O8 Zr1 Zr1 83.89(8) 8_655 7_564
O8 Zr1 Zr1 83.90(8) . 8_655
O8 Zr1 Zr1 32.76(8) . 7_564
O8 Zr1 Zr1 32.75(8) 8_655 8_655
O8 Zr1 Zr2 31.73(8) 8_655 8_655
O8 Zr1 Zr2 83.41(8) . 8_655
O8 Zr1 Zr2 83.40(8) 8_655 .
O8 Zr1 Zr2 31.49(8) . .
O8 Zr1 O4 70.23(11) . .
O8 Zr1 O4 71.46(11) 8_655 .
O8 Zr1 O11 142.35(13) . 8_655
O8 Zr1 O11 81.37(13) 8_655 8_655
O8 Zr1 O13 141.85(13) 8_655 19
O8 Zr1 O13 81.99(12) . 19
O8 Zr1 O9 71.84(12) . .
O8 Zr1 O9 71.83(12) 8_655 .
O8 Zr1 O12 143.16(13) . 18_565
O8 Zr1 O12 82.64(12) 8_655 18_565
O8 Zr1 O7 145.28(13) 8_655 .
O8 Zr1 O7 91.97(16) . .
O8 Zr1 O8 94.56(16) . 8_655
Zr1 Zr2 Zr1 59.519(14) 7_564 .
Zr1 Zr2 Zr2 60.025(11) 7_564 7_564
Zr1 Zr2 Zr2 89.777(9) 7_564 8_655
Zr1 Zr2 Zr2 89.639(9) . 7_564
Zr1 Zr2 Zr2 59.783(11) . 8_655
Zr2 Zr2 Zr2 60.0 7_564 8_655
O4 Zr2 Zr1 95.67(8) . 7_564
O4 Zr2 Zr1 39.05(8) . .
O4 Zr2 Zr1 39.38(8) 7_564 7_564
O4 Zr2 Zr1 95.60(8) 7_564 .
O4 Zr2 Zr2 38.74(8) 7_564 7_564
O4 Zr2 Zr2 95.60(8) 7_564 8_655
O4 Zr2 Zr2 39.41(8) . 8_655
O4 Zr2 Zr2 96.23(8) . 7_564
O4 Zr2 O4 123.14(15) . 7_564
O4 Zr2 O10 135.38(12) . .
O4 Zr2 O10 74.67(12) 7_564 .
O4 Zr2 O3 74.69(16) . .
O4 Zr2 O3 133.04(17) 7_564 .
O10 Zr2 Zr1 73.28(9) . 7_564
O10 Zr2 Zr1 105.77(10) . .
O10 Zr2 Zr2 162.31(9) . 8_655
O10 Zr2 Zr2 113.10(9) . 7_564
O10 Zr2 O3 125.86(18) . .
O8 Zr2 Zr1 32.01(8) . 7_564
O8 Zr2 Zr1 31.76(8) . .
O8 Zr2 Zr2 83.46(8) . 7_564
O8 Zr2 Zr2 83.24(8) . 8_655
O8 Zr2 O4 70.79(12) . .
O8 Zr2 O4 71.36(12) . 7_564
O8 Zr2 O10 79.66(12) . .
O8 Zr2 O6 96.51(17) . .
O8 Zr2 O3 145.39(15) . .
O8 Zr2 O2 93.47(18) . .
O8 Zr2 O1 141.89(14) . .
O6 Zr2 Zr1 122.42(15) . 7_564
O6 Zr2 Zr1 86.92(13) . .
O6 Zr2 Zr2 173.32(12) . 7_564
O6 Zr2 Zr2 113.34(11) . 8_655
O6 Zr2 O4 147.39(15) . 7_564
O6 Zr2 O4 77.52(13) . .
O6 Zr2 O10 73.38(15) . .
O6 Zr2 O3 73.3(2) . .
O6 Zr2 O1 104.09(17) . .
O3 Zr2 Zr1 160.01(16) . 7_564
O3 Zr2 Zr1 113.67(13) . .
O3 Zr2 Zr2 102.96(16) . 7_564
O3 Zr2 Zr2 71.58(15) . 8_655
O2 Zr2 Zr1 82.49(14) . .
O2 Zr2 Zr1 82.71(14) . 7_564
O2 Zr2 Zr2 31.83(5) . 7_564
O2 Zr2 Zr2 31.82(5) . 8_655
O2 Zr2 O4 70.51(10) . 7_564
O2 Zr2 O4 71.17(10) . .
O2 Zr2 O10 144.85(10) . .
O2 Zr2 O6 141.75(13) . .
O2 Zr2 O3 77.6(2) . .
O2 Zr2 O1 89.80(18) . .
O1 Zr2 Zr1 111.58(11) . 7_564
O1 Zr2 Zr1 168.81(12) . .
O1 Zr2 Zr2 79.60(12) . 7_564
O1 Zr2 Zr2 115.98(13) . 8_655
O1 Zr2 O4 144.65(14) . .
O1 Zr2 O4 74.10(14) . 7_564
O1 Zr2 O10 76.12(16) . .
O1 Zr2 O3 72.20(17) . .
Zr1 O4 Zr2 100.84(12) . 8_655
Zr2 O4 Zr1 102.20(13) . .
Zr2 O4 Zr2 101.86(13) . 8_655
C3 O11 Zr1 134.5(3) . 7_564
C29 O13 Zr1 133.7(3) . 21_454
Zr1 O9 Zr1 101.78(17) . 8_655
Zr1 O9 Zr1 101.79(17) 8_655 7_564
Zr1 O9 Zr1 101.79(17) . 7_564
C3 O10 Zr2 129.9(3) . .
C29 O12 Zr1 134.6(4) . 18_565
C30 C28 C27 118.5(5) . .
C30 C28 C29 121.3(5) . .
C27 C28 C29 120.1(5) . .
Zr1 O8 Zr1 114.48(13) . 7_564
Zr2 O8 Zr1 116.75(14) . .
Zr2 O8 Zr1 116.27(13) . 7_564
C28 C30 C31 121.8(6) . .
C2 O6 Zr2 137.5(4) . .
C26 C27 C28 120.2(5) . .
C1 O3 Zr2 130.1(5) 8_655 .
C9 C4 C3 121.0(5) . .
C9 C4 C5 118.4(5) . .
C5 C4 C3 120.6(5) . .
O13 C29 C28 117.7(5) . .
O12 C29 O13 124.9(5) . .
O12 C29 C28 117.4(5) . .
C15 C10 C7 118.2(6) . .
C11 C10 C15 119.6(6) . .
C11 C10 C7 122.2(6) . .
C26 C25 C24 121.1(6) . .
C31 C25 C24 120.6(5) . .
C31 C25 C26 117.9(5) . .
O11 C3 C4 112.3(5) . .
O10 C3 O11 126.2(5) . .
O10 C3 C4 121.6(5) . .
C24 C24 C25 122.5(4) 14_454 .
C23 C24 C25 119.4(5) . .
C23 C24 C24 117.8(4) . 14_454
C20 C19 C2 116.4(6) . 19
C18 C19 C20 121.3(6) . .
C18 C19 C2 122.3(6) . 19
C4 C9 C8 121.9(6) . .
C12 C13 C13 117.3(3) . 14_454
C14 C13 C13 122.3(4) . 14_454
C14 C13 C12 120.2(5) . .
C24 C23 C22 124.6(6) . .
Zr2 O2 Zr2 116.35(10) 8_655 .
Zr2 O2 Zr2 116.35(10) 7_564 .
Zr2 O2 Zr2 116.35(10) 7_564 8_655
C10 C15 C16 125.9(6) . .
C14 C15 C10 118.1(5) . .
C14 C15 C16 115.7(6) . .
C8 C7 C10 121.1(7) . .
C8 C7 C6 115.5(6) . .
C6 C7 C10 122.8(6) . .
C27 C26 C25 120.8(5) . .
C21 C16 C15 119.6(7) . .
C17 C16 C15 122.6(7) . .
C17 C16 C21 117.7(6) . .
C6 C5 C4 119.6(6) . .
C21 C20 C19 119.0(7) . .
C30 C31 C25 119.9(5) . .
C11 C12 C13 113.2(6) . .
C22 C12 C13 122.7(5) . .
C22 C12 C11 123.8(6) . .
C10 C11 C12 124.0(7) . .
C20 C21 C16 121.4(6) . .
C23 C22 C12 122.8(5) . .
C23 C22 C22 117.3(4) . 14_454
C12 C22 C22 119.9(3) . 14_454
C7 C8 C9 120.7(6) . .
C13 C14 C15 123.8(5) . .
C19 C18 C17 119.3(7) . .
C16 C17 C18 121.3(7) . .
C5 C6 C7 123.5(6) . .
C1 O1 Zr2 125.4(4) . .
O6 C2 C19 117.9(5) . 21_454
O6 C2 O5 125.9(5) . .
O5 C2 C19 116.1(5) . 21_454
O1 C1 O3 130.5(7) . 7_564

loop_
_geom_bond_atom_site_label_1
_geom_bond_atom_site_label_2
_geom_bond_distance
_geom_bond_site_symmetry_2
Zr1 Zr1 3.4813(6) 7_564
Zr1 Zr1 3.4812(6) 8_655
Zr1 Zr2 3.5025(6) 8_655
Zr1 Zr2 3.5111(5) .
Zr1 O4 2.263(3) .
Zr1 O11 2.182(3) 8_655
Zr1 O13 2.243(3) 19
Zr1 O9 2.243(3) .
Zr1 O12 2.202(3) 18_565
Zr1 O7 2.208(4) .
Zr1 O8 2.070(3) 8_655
Zr1 O8 2.069(3) .
Zr2 Zr1 3.5025(6) 7_564
Zr2 Zr2 3.5168(7) 7_564
Zr2 Zr2 3.5169(7) 8_655
Zr2 O4 2.281(3) 7_564
Zr2 O4 2.249(3) .
Zr2 O10 2.309(3) .
Zr2 O8 2.054(3) .
Zr2 O6 2.127(4) .
Zr2 O3 2.321(5) .
Zr2 O2 2.0696(12) .
Zr2 O1 2.179(4) .
O4 Zr2 2.281(3) 8_655
O11 Zr1 2.182(3) 7_564
O11 C3 1.260(7) .
O13 Zr1 2.243(3) 21_454
O13 C29 1.262(7) .
O9 Zr1 2.243(3) 8_655
O9 Zr1 2.243(3) 7_564
O10 C3 1.239(7) .
O12 Zr1 2.202(3) 18_565
O12 C29 1.231(7) .
C28 C30 1.361(8) .
C28 C27 1.401(8) .
C28 C29 1.463(7) .
O8 Zr1 2.070(3) 7_564
C30 C31 1.391(8) .
O6 C2 1.274(7) .
C27 C26 1.377(8) .
O3 C1 1.361(10) 8_655
C4 C3 1.500(7) .
C4 C9 1.386(8) .
C4 C5 1.398(8) .
C10 C15 1.429(9) .
C10 C7 1.475(8) .
C10 C11 1.338(8) .
C25 C24 1.476(8) .
C25 C26 1.414(8) .
C25 C31 1.395(9) .
C24 C24 1.466(11) 14_454
C24 C23 1.338(8) .
C19 C20 1.385(9) .
C19 C18 1.335(9) .
C19 C2 1.509(7) 19
C9 C8 1.391(8) .
C13 C13 1.493(11) 14_454
C13 C12 1.477(9) .
C13 C14 1.338(8) .
C23 C22 1.390(8) .
O2 Zr2 2.0696(12) 8_655
O2 Zr2 2.0696(12) 7_564
C15 C16 1.492(8) .
C15 C14 1.370(9) .
C7 C8 1.391(9) .
C7 C6 1.437(9) .
C16 C21 1.395(10) .
C16 C17 1.362(10) .
C5 C6 1.353(8) .
C20 C21 1.368(9) .
C12 C11 1.442(9) .
C12 C22 1.404(9) .
C22 C22 1.445(11) 14_454
C18 C17 1.407(8) .
O1 C1 1.309(11) .
O5 C2 1.323(7) .
C2 C19 1.509(7) 21_454
C1 O3 1.361(10) 7_564

loop_
_smtbx_masks_void_nr
_smtbx_masks_void_average_x
_smtbx_masks_void_average_y
_smtbx_masks_void_average_z
_smtbx_masks_void_volume
_smtbx_masks_void_count_electrons
1 -0.031 -0.347 -0.096 21960.1 4507.2
